data_2227010
loop_
_publ_author_name
'Khan, F. Nawaz'
'Hathwar, Venkatesha R.'
'Kumar, Rajesh'
'Kumar, A. Sudheer'
'Akkurt, Mehmet'

_publ_section_title
;
 1-{6-Chloro-2-[(2-chloro-8-methyl-3-quinolyl)methoxy]-4-phenylquinolin-3-yl}ethanone
;
_journal_coeditor_code LX2158
_journal_issue 8
_journal_name_full 'Acta Crystallographica Section E'
_journal_page_first o1930
_journal_paper_doi 10.1107/S160053681002595X
_journal_volume 66
_journal_year 2010
_chemical_formula_iupac 'C28 H20 Cl2 N2 O2'
_chemical_formula_moiety 'C28 H20 Cl2 N2 O2'
_chemical_formula_sum 'C28 H20 Cl2 N2 O2'
_chemical_formula_weight 487.36
_chemical_name_systematic
;
1-{6-Chloro-2-[(2-chloro-8-methyl-3-quinolyl)methoxy]-4-phenylquinolin-
3-yl}ethanone
;
_space_group_IT_number 2
_symmetry_cell_setting triclinic
_symmetry_space_group_name_Hall '-P 1'
_symmetry_space_group_name_H-M 'P -1'
_atom_sites_solution_hydrogens difmap
_atom_sites_solution_primary direct
_atom_sites_solution_secondary difmap
_cell_angle_alpha 88.730(3)
_cell_angle_beta 68.127(4)
_cell_angle_gamma 71.105(4)
_cell_formula_units_Z 2
_cell_length_a 9.7396(4)
_cell_length_b 10.5520(3)
_cell_length_c 13.0108(4)
_cell_measurement_reflns_used 1523
_cell_measurement_temperature 295(2)
_cell_measurement_theta_max 21.35
_cell_measurement_theta_min 1.89
_cell_volume 1166.61(8)
_computing_cell_refinement 'CrysAlis Pro CCD (Oxford Diffraction, 2009)'
_computing_data_collection 'CrysAlis Pro CCD (Oxford Diffraction, 2009)'
_computing_data_reduction 'CrysAlis Pro RED (Oxford Diffraction, 2009)'
_computing_molecular_graphics 'ORTEP-3 (Farrugia, 1997)'
_computing_publication_material 'WinGX (Farrugia, 1999) and PLATON (Spek, 2009)'
_computing_structure_refinement 'SHELXL97 (Sheldrick, 2008)'
_computing_structure_solution 'SHELXS97  (Sheldrick, 2008)'
_diffrn_ambient_temperature 295(2)
_diffrn_measured_fraction_theta_full 0.997
_diffrn_measured_fraction_theta_max 0.997
_diffrn_measurement_device_type 'Oxford Xcalibur Eos (Nova) CCD detector'
_diffrn_measurement_method '\w scans'
_diffrn_radiation_monochromator graphite
_diffrn_radiation_source 'Enhance (Mo) X-ray Source'
_diffrn_radiation_type MoK\a
_diffrn_radiation_wavelength 0.71073
_diffrn_reflns_av_R_equivalents 0.0431
_diffrn_reflns_av_sigmaI/netI 0.0438
_diffrn_reflns_limit_h_max 11
_diffrn_reflns_limit_h_min -11
_diffrn_reflns_limit_k_max 12
_diffrn_reflns_limit_k_min -12
_diffrn_reflns_limit_l_max 15
_diffrn_reflns_limit_l_min -15
_diffrn_reflns_number 22437
_diffrn_reflns_reduction_process
;
;
_diffrn_reflns_theta_full 25.50
_diffrn_reflns_theta_max 25.50
_diffrn_reflns_theta_min 3.31
_exptl_absorpt_coefficient_mu 0.308
_exptl_absorpt_correction_T_max 0.955
_exptl_absorpt_correction_T_min 0.930
_exptl_absorpt_correction_type multi-scan
_exptl_absorpt_process_details '(CrysAlis Pro RED; Oxford Diffraction, 2009)'
_exptl_crystal_colour colourless
_exptl_crystal_density_diffrn 1.387
_exptl_crystal_density_method 'Not Measured'
_exptl_crystal_description block
_exptl_crystal_F_000 504
_exptl_crystal_size_max 0.240
_exptl_crystal_size_mid 0.180
_exptl_crystal_size_min 0.150
_refine_diff_density_max 0.173
_refine_diff_density_min -0.199
_refine_ls_extinction_method none
_refine_ls_goodness_of_fit_ref 0.947
_refine_ls_hydrogen_treatment constr
_refine_ls_matrix_type full
_refine_ls_number_parameters 309
_refine_ls_number_reflns 4323
_refine_ls_number_restraints 0
_refine_ls_restrained_S_all 0.947
_refine_ls_R_factor_all 0.0769
_refine_ls_R_factor_gt 0.0404
_refine_ls_shift/su_max 0.000
_refine_ls_shift/su_mean 0.000
_refine_ls_structure_factor_coef Fsqd
_refine_ls_weighting_details 'calc w=1/[\s^2^(Fo^2^)+(0.0508P)^2^] where P=(Fo^2^+2Fc^2^)/3'
_refine_ls_weighting_scheme calc
_refine_ls_wR_factor_gt 0.0915
_refine_ls_wR_factor_ref 0.0991
_reflns_number_gt 2707
_reflns_number_total 4323
_reflns_threshold_expression I>2\s(I)
_cod_data_source_file lx2158.cif
_cod_data_source_block I
_cod_original_cell_volume 1166.62(8)
_cod_database_code 2227010
_cod_database_fobs_code 2227010

loop_
_symmetry_equiv_pos_site_id
_symmetry_equiv_pos_as_xyz
1 x,y,z
2 -x,-y,-z

loop_
_atom_site_aniso_label
_atom_site_aniso_U_11
_atom_site_aniso_U_22
_atom_site_aniso_U_33
_atom_site_aniso_U_12
_atom_site_aniso_U_13
_atom_site_aniso_U_23
Cl1 0.0520(3) 0.0709(4) 0.0580(4) -0.0276(3) -0.0098(3) -0.0047(3)
Cl2 0.0897(5) 0.0851(5) 0.0828(5) -0.0534(4) -0.0430(4) 0.0057(3)
O1 0.0757(12) 0.1028(14) 0.1176(15) -0.0422(10) -0.0617(12) 0.0225(11)
O2 0.0572(9) 0.0598(9) 0.0529(9) -0.0249(7) -0.0152(7) -0.0134(7)
N1 0.0549(11) 0.0459(10) 0.0428(10) -0.0199(8) -0.0197(8) 0.0048(8)
N2 0.0471(10) 0.0458(10) 0.0478(10) -0.0193(8) -0.0161(8) 0.0052(8)
C1 0.0488(12) 0.0439(11) 0.0408(12) -0.0193(10) -0.0156(10) 0.0086(10)
C2 0.0510(13) 0.0422(11) 0.0408(11) -0.0184(10) -0.0181(10) 0.0062(9)
C3 0.0511(13) 0.0486(12) 0.0386(11) -0.0150(10) -0.0134(10) 0.0014(9)
C4 0.0524(13) 0.0504(12) 0.0379(11) -0.0206(10) -0.0202(10) 0.0116(9)
C5 0.0545(14) 0.0657(15) 0.0462(13) -0.0266(12) -0.0140(11) 0.0126(11)
C6 0.0617(15) 0.0831(18) 0.0611(15) -0.0396(14) -0.0269(13) 0.0222(13)
C7 0.0809(17) 0.0671(15) 0.0625(15) -0.0458(14) -0.0407(14) 0.0208(12)
C8 0.0672(15) 0.0516(13) 0.0487(13) -0.0302(12) -0.0286(11) 0.0145(10)
C9 0.0558(13) 0.0446(12) 0.0395(11) -0.0217(10) -0.0229(10) 0.0114(9)
C10 0.0873(17) 0.0623(15) 0.0627(15) -0.0309(13) -0.0346(13) -0.0014(12)
C11 0.0544(13) 0.0519(12) 0.0483(13) -0.0168(11) -0.0183(11) -0.0042(10)
C12 0.0500(13) 0.0403(11) 0.0458(12) -0.0172(10) -0.0207(10) 0.0025(9)
C13 0.0418(11) 0.0413(11) 0.0450(12) -0.0144(9) -0.0185(9) 0.0062(9)
C14 0.0448(11) 0.0386(11) 0.0411(11) -0.0144(9) -0.0201(9) 0.0060(9)
C15 0.0486(12) 0.0386(11) 0.0418(11) -0.0174(9) -0.0212(10) 0.0098(9)
C16 0.0550(13) 0.0499(12) 0.0447(12) -0.0227(11) -0.0222(10) 0.0075(9)
C17 0.0618(14) 0.0523(13) 0.0585(14) -0.0310(12) -0.0337(12) 0.0147(11)
C18 0.0505(13) 0.0629(15) 0.0703(16) -0.0301(12) -0.0261(12) 0.0192(12)
C19 0.0463(13) 0.0521(13) 0.0592(14) -0.0206(11) -0.0161(11) 0.0068(10)
C20 0.0474(12) 0.0401(11) 0.0464(12) -0.0196(10) -0.0197(10) 0.0118(9)
C21 0.0455(12) 0.0387(11) 0.0418(12) -0.0178(9) -0.0168(10) 0.0040(9)
C22 0.0565(13) 0.0517(13) 0.0523(14) -0.0123(11) -0.0245(11) 0.0033(10)
C23 0.0849(18) 0.0627(15) 0.0420(13) -0.0204(14) -0.0241(13) 0.0041(11)
C24 0.0752(17) 0.0533(14) 0.0475(14) -0.0153(13) -0.0081(12) -0.0024(11)
C25 0.0551(14) 0.0559(14) 0.0611(16) -0.0030(11) -0.0159(12) 0.0009(12)
C26 0.0556(14) 0.0545(13) 0.0464(13) -0.0124(11) -0.0205(11) 0.0053(10)
C27 0.0436(12) 0.0462(12) 0.0654(14) -0.0130(10) -0.0201(11) -0.0070(10)
C28 0.0627(15) 0.0676(15) 0.0818(17) -0.0323(13) -0.0143(13) 0.0140(13)

loop_
_atom_site_type_symbol
_atom_site_label
_atom_site_fract_x
_atom_site_fract_y
_atom_site_fract_z
_atom_site_U_iso_or_equiv
_atom_site_thermal_displace_type
_atom_site_calc_flag
_atom_site_refinement_flags
_atom_site_occupancy
Cl Cl1 0.16697(6) 0.85124(6) 1.16788(4) 0.0619(2) Uani . . 1.000
Cl Cl2 0.24300(8) 0.10446(6) 0.58993(5) 0.0766(3) Uani . . 1.000
O O1 0.8426(2) 0.46569(18) 0.71113(15) 0.0882(8) Uani . . 1.000
O O2 0.51617(15) 0.59876(14) 0.85708(11) 0.0569(5) Uani . . 1.000
N N1 0.40686(19) 0.91617(16) 1.15591(12) 0.0469(6) Uani . . 1.000
N N2 0.34893(19) 0.50251(15) 0.83264(13) 0.0467(6) Uani . . 1.000
C C1 0.3644(2) 0.83966(19) 1.10679(15) 0.0442(7) Uani . . 1.000
C C2 0.4616(2) 0.74620(18) 1.01018(15) 0.0439(7) Uani . . 1.000
C C3 0.6156(2) 0.73538(19) 0.96840(15) 0.0478(7) Uani . . 1.000
C C4 0.6722(2) 0.81378(19) 1.01774(15) 0.0453(7) Uani . . 1.000
C C5 0.8312(2) 0.8047(2) 0.97723(17) 0.0556(8) Uani . . 1.000
C C6 0.8776(3) 0.8850(2) 1.02774(19) 0.0640(9) Uani . . 1.000
C C7 0.7671(3) 0.9777(2) 1.11959(18) 0.0610(9) Uani . . 1.000
C C8 0.6118(3) 0.9910(2) 1.16341(16) 0.0514(8) Uani . . 1.000
C C9 0.5621(2) 0.90695(19) 1.11163(15) 0.0441(7) Uani . . 1.000
C C10 0.4943(3) 1.0894(2) 1.26265(18) 0.0675(9) Uani . . 1.000
C C11 0.3932(2) 0.6686(2) 0.96029(15) 0.0522(7) Uani . . 1.000
C C12 0.4862(2) 0.51534(18) 0.79707(16) 0.0442(7) Uani . . 1.000
C C13 0.6141(2) 0.45183(18) 0.69549(15) 0.0421(7) Uani . . 1.000
C C14 0.5961(2) 0.36140(18) 0.63171(15) 0.0404(6) Uani . . 1.000
C C15 0.4501(2) 0.33709(18) 0.67024(15) 0.0413(7) Uani . . 1.000
C C16 0.4214(2) 0.2410(2) 0.61547(16) 0.0477(7) Uani . . 1.000
C C17 0.2772(3) 0.2266(2) 0.65504(17) 0.0514(8) Uani . . 1.000
C C18 0.1544(3) 0.3075(2) 0.74891(18) 0.0577(8) Uani . . 1.000
C C19 0.1802(2) 0.3982(2) 0.80495(17) 0.0529(8) Uani . . 1.000
C C20 0.3284(2) 0.41356(19) 0.76929(16) 0.0430(7) Uani . . 1.000
C C21 0.7258(2) 0.29310(18) 0.52394(15) 0.0411(7) Uani . . 1.000
C C22 0.7071(2) 0.3150(2) 0.42376(17) 0.0540(8) Uani . . 1.000
C C23 0.8307(3) 0.2580(2) 0.32397(17) 0.0645(9) Uani . . 1.000
C C24 0.9741(3) 0.1765(2) 0.32318(18) 0.0651(9) Uani . . 1.000
C C25 0.9930(3) 0.1522(2) 0.42123(18) 0.0635(8) Uani . . 1.000
C C26 0.8697(2) 0.2107(2) 0.52146(17) 0.0536(8) Uani . . 1.000
C C27 0.7577(2) 0.4940(2) 0.66076(18) 0.0524(7) Uani . . 1.000
C C28 0.7825(3) 0.5774(2) 0.56593(19) 0.0723(9) Uani . . 1.000
H H3 0.68530 0.67470 0.90570 0.0570 Uiso calc R 1.000
H H5 0.90470 0.74350 0.91580 0.0670 Uiso calc R 1.000
H H6 0.98280 0.87830 1.00120 0.0770 Uiso calc R 1.000
H H7 0.80110 1.03260 1.15220 0.0730 Uiso calc R 1.000
H H10A 0.54610 1.13850 1.28720 0.1010 Uiso calc R 1.000
H H10B 0.44770 1.04160 1.32170 0.1010 Uiso calc R 1.000
H H10C 0.41380 1.15120 1.24260 0.1010 Uiso calc R 1.000
H H11A 0.35880 0.60500 1.00970 0.0630 Uiso calc R 1.000
H H11B 0.30370 0.72910 0.94720 0.0630 Uiso calc R 1.000
H H16 0.50110 0.18710 0.55200 0.0570 Uiso calc R 1.000
H H18 0.05540 0.29910 0.77290 0.0690 Uiso calc R 1.000
H H19 0.09850 0.45120 0.86800 0.0630 Uiso calc R 1.000
H H22 0.61010 0.36870 0.42390 0.0650 Uiso calc R 1.000
H H23 0.81750 0.27460 0.25720 0.0770 Uiso calc R 1.000
H H24 1.05770 0.13810 0.25590 0.0780 Uiso calc R 1.000
H H25 1.08920 0.09610 0.42070 0.0760 Uiso calc R 1.000
H H26 0.88410 0.19420 0.58790 0.0640 Uiso calc R 1.000
H H28A 0.86650 0.61000 0.55890 0.1090 Uiso calc R 1.000
H H28B 0.68770 0.65240 0.57950 0.1090 Uiso calc R 1.000
H H28C 0.80920 0.52340 0.49830 0.1090 Uiso calc R 1.000

loop_
_atom_type_symbol
_atom_type_description
_atom_type_scat_dispersion_real
_atom_type_scat_dispersion_imag
_atom_type_scat_source
O O 0.0106 0.0060 'International Tables Vol C Tables 4.2.6.8 and 6.1.1.4'
N N 0.0061 0.0033 'International Tables Vol C Tables 4.2.6.8 and 6.1.1.4'
Cl Cl 0.1484 0.1585 'International Tables Vol C Tables 4.2.6.8 and 6.1.1.4'
H H 0.0000 0.0000 'International Tables Vol C Tables 4.2.6.8 and 6.1.1.4'
C C 0.0033 0.0016 'International Tables Vol C Tables 4.2.6.8 and 6.1.1.4'

loop_
_geom_angle_atom_site_label_1
_geom_angle_atom_site_label_2
_geom_angle_atom_site_label_3
_geom_angle_site_symmetry_1
_geom_angle_site_symmetry_2
_geom_angle_site_symmetry_3
_geom_angle
_geom_angle_publ_flag
C11 O2 C12 . . . 118.02(17) no
C1 N1 C9 . . . 117.56(16) no
C12 N2 C20 . . . 116.71(17) no
Cl1 C1 N1 . . . 116.13(15) no
Cl1 C1 C2 . . . 117.06(16) no
N1 C1 C2 . . . 126.8(2) no
C1 C2 C3 . . . 115.30(18) no
C1 C2 C11 . . . 120.44(18) no
C3 C2 C11 . . . 124.26(17) no
C2 C3 C4 . . . 121.56(17) no
C3 C4 C5 . . . 123.17(18) no
C3 C4 C9 . . . 117.67(19) no
C5 C4 C9 . . . 119.16(19) no
C4 C5 C6 . . . 120.2(2) no
C5 C6 C7 . . . 120.0(3) no
C6 C7 C8 . . . 122.8(2) no
C7 C8 C9 . . . 117.67(19) no
C7 C8 C10 . . . 122.6(2) no
C9 C8 C10 . . . 119.8(2) no
N1 C9 C4 . . . 121.05(18) no
N1 C9 C8 . . . 118.75(18) no
C4 C9 C8 . . . 120.2(2) no
O2 C11 C2 . . . 106.18(17) no
O2 C12 N2 . . . 119.90(17) no
O2 C12 C13 . . . 114.06(18) no
N2 C12 C13 . . . 126.01(19) no
C12 C13 C14 . . . 117.91(19) no
C12 C13 C27 . . . 118.15(17) no
C14 C13 C27 . . . 123.84(17) no
C13 C14 C15 . . . 118.45(17) no
C13 C14 C21 . . . 120.10(19) no
C15 C14 C21 . . . 121.44(17) no
C14 C15 C16 . . . 123.51(17) no
C14 C15 C20 . . . 117.99(18) no
C16 C15 C20 . . . 118.50(19) no
C15 C16 C17 . . . 120.23(18) no
Cl2 C17 C16 . . . 120.35(16) no
Cl2 C17 C18 . . . 118.4(2) no
C16 C17 C18 . . . 121.3(2) no
C17 C18 C19 . . . 119.7(3) no
C18 C19 C20 . . . 121.1(2) no
N2 C20 C15 . . . 122.68(19) no
N2 C20 C19 . . . 118.18(18) no
C15 C20 C19 . . . 119.14(19) no
C14 C21 C22 . . . 121.01(18) no
C14 C21 C26 . . . 120.45(17) no
C22 C21 C26 . . . 118.49(18) no
C21 C22 C23 . . . 120.7(2) no
C22 C23 C24 . . . 120.0(2) no
C23 C24 C25 . . . 119.9(2) no
C24 C25 C26 . . . 120.3(2) no
C21 C26 C25 . . . 120.7(2) no
O1 C27 C13 . . . 120.6(2) no
O1 C27 C28 . . . 122.5(2) no
C13 C27 C28 . . . 116.8(2) no
C2 C3 H3 . . . 119.00 no
C4 C3 H3 . . . 119.00 no
C4 C5 H5 . . . 120.00 no
C6 C5 H5 . . . 120.00 no
C5 C6 H6 . . . 120.00 no
C7 C6 H6 . . . 120.00 no
C6 C7 H7 . . . 119.00 no
C8 C7 H7 . . . 119.00 no
C8 C10 H10A . . . 109.00 no
C8 C10 H10B . . . 109.00 no
C8 C10 H10C . . . 109.00 no
H10A C10 H10B . . . 110.00 no
H10A C10 H10C . . . 109.00 no
H10B C10 H10C . . . 109.00 no
O2 C11 H11A . . . 110.00 no
O2 C11 H11B . . . 110.00 no
C2 C11 H11A . . . 111.00 no
C2 C11 H11B . . . 111.00 no
H11A C11 H11B . . . 109.00 no
C15 C16 H16 . . . 120.00 no
C17 C16 H16 . . . 120.00 no
C17 C18 H18 . . . 120.00 no
C19 C18 H18 . . . 120.00 no
C18 C19 H19 . . . 119.00 no
C20 C19 H19 . . . 119.00 no
C21 C22 H22 . . . 120.00 no
C23 C22 H22 . . . 120.00 no
C22 C23 H23 . . . 120.00 no
C24 C23 H23 . . . 120.00 no
C23 C24 H24 . . . 120.00 no
C25 C24 H24 . . . 120.00 no
C24 C25 H25 . . . 120.00 no
C26 C25 H25 . . . 120.00 no
C21 C26 H26 . . . 120.00 no
C25 C26 H26 . . . 120.00 no
C27 C28 H28A . . . 110.00 no
C27 C28 H28B . . . 109.00 no
C27 C28 H28C . . . 109.00 no
H28A C28 H28B . . . 109.00 no
H28A C28 H28C . . . 109.00 no
H28B C28 H28C . . . 109.00 no

loop_
_geom_bond_atom_site_label_1
_geom_bond_atom_site_label_2
_geom_bond_site_symmetry_1
_geom_bond_site_symmetry_2
_geom_bond_distance
_geom_bond_publ_flag
Cl1 C1 . . 1.749(2) no
Cl2 C17 . . 1.740(3) no
O1 C27 . . 1.199(3) no
O2 C11 . . 1.433(2) no
O2 C12 . . 1.355(2) no
N1 C1 . . 1.291(3) no
N1 C9 . . 1.373(3) no
N2 C12 . . 1.294(3) no
N2 C20 . . 1.371(3) no
C1 C2 . . 1.419(3) no
C2 C3 . . 1.357(3) no
C2 C11 . . 1.495(3) no
C3 C4 . . 1.408(3) no
C4 C5 . . 1.408(3) no
C4 C9 . . 1.415(3) no
C5 C6 . . 1.359(3) no
C6 C7 . . 1.398(3) no
C7 C8 . . 1.362(4) no
C8 C9 . . 1.422(3) no
C8 C10 . . 1.498(3) no
C12 C13 . . 1.421(3) no
C13 C14 . . 1.372(3) no
C13 C27 . . 1.511(3) no
C14 C15 . . 1.428(3) no
C14 C21 . . 1.489(3) no
C15 C16 . . 1.406(3) no
C15 C20 . . 1.416(3) no
C16 C17 . . 1.363(4) no
C17 C18 . . 1.396(3) no
C18 C19 . . 1.354(3) no
C19 C20 . . 1.405(3) no
C21 C22 . . 1.386(3) no
C21 C26 . . 1.378(3) no
C22 C23 . . 1.378(3) no
C23 C24 . . 1.379(4) no
C24 C25 . . 1.363(3) no
C25 C26 . . 1.383(3) no
C27 C28 . . 1.491(3) no
C3 H3 . . 0.9300 no
C5 H5 . . 0.9300 no
C6 H6 . . 0.9300 no
C7 H7 . . 0.9300 no
C10 H10A . . 0.9600 no
C10 H10B . . 0.9600 no
C10 H10C . . 0.9600 no
C11 H11A . . 0.9700 no
C11 H11B . . 0.9700 no
C16 H16 . . 0.9300 no
C18 H18 . . 0.9300 no
C19 H19 . . 0.9300 no
C22 H22 . . 0.9300 no
C23 H23 . . 0.9300 no
C24 H24 . . 0.9300 no
C25 H25 . . 0.9300 no
C26 H26 . . 0.9300 no
C28 H28A . . 0.9600 no
C28 H28B . . 0.9600 no
C28 H28C . . 0.9600 no

loop_
_geom_contact_atom_site_label_1
_geom_contact_atom_site_label_2
_geom_contact_distance
_geom_contact_site_symmetry_1
_geom_contact_site_symmetry_2
_geom_contact_publ_flag
Cl1 C24 3.563(2) . 1_466 no
Cl1 H11A 2.9500 . . no
Cl1 H11B 2.8100 . . no
Cl1 H24 2.9600 . 1_466 no
Cl1 H18 2.9500 . 2_567 no
Cl1 H26 3.0800 . 2_667 no
Cl2 H25 3.1100 . 1_455 no
O1 O2 2.901(2) . . no
O1 C18 3.169(4) . 1_655 no
O2 O1 2.901(2) . . no
O1 H18 2.6200 . 1_655 no
O2 H3 2.3300 . . no
N1 H10B 2.7700 . . no
N1 H10C 2.7800 . . no
N2 H11A 2.6100 . . no
N2 H11B 2.6700 . . no
N2 H23 2.8900 . 2_666 no
C2 C8 3.598(3) . 2_677 no
C4 C19 3.543(3) . 2_667 no
C5 C19 3.504(3) . 2_667 no
C6 C18 3.484(3) . 2_667 no
C7 C18 3.439(3) . 2_667 no
C7 C17 3.579(3) . 2_667 no
C8 C2 3.598(3) . 2_677 no
C8 C17 3.475(3) . 2_667 no
C16 C22 3.275(3) . . no
C17 C7 3.579(3) . 2_667 no
C17 C8 3.475(3) . 2_667 no
C18 O1 3.169(4) . 1_455 no
C18 C6 3.484(3) . 2_667 no
C18 C7 3.439(3) . 2_667 no
C19 C5 3.504(3) . 2_667 no
C19 C4 3.543(3) . 2_667 no
C21 C28 3.313(3) . . no
C22 C16 3.275(3) . . no
C24 Cl1 3.563(2) . 1_644 no
C26 C27 3.173(3) . . no
C27 C26 3.173(3) . . no
C28 C21 3.313(3) . . no
C3 H10C 3.0400 . 2_677 no
C5 H24 2.9400 . 2_766 no
C10 H28B 3.0300 . 2_677 no
C13 H26 3.0100 . . no
C15 H22 3.0600 . . no
C16 H10B 3.0600 . 2_667 no
C16 H22 3.0700 . . no
C21 H16 2.6700 . . no
C21 H28C 2.7800 . . no
C22 H28C 3.0000 . . no
C22 H16 2.7900 . . no
C24 H5 3.0900 . 2_766 no
C27 H26 3.0300 . . no
H3 O2 2.3300 . . no
H3 H5 2.5200 . . no
H5 H3 2.5200 . . no
H5 C24 3.0900 . 2_766 no
H5 H24 2.5000 . 2_766 no
H7 H10A 2.3500 . . no
H10A H7 2.3500 . . no
H10B N1 2.7700 . . no
H10B C16 3.0600 . 2_667 no
H10C N1 2.7800 . . no
H10C C3 3.0400 . 2_677 no
H11A Cl1 2.9500 . . no
H11A N2 2.6100 . . no
H11B Cl1 2.8100 . . no
H11B N2 2.6700 . . no
H16 C21 2.6700 . . no
H16 C22 2.7900 . . no
H18 O1 2.6200 . 1_455 no
H18 Cl1 2.9500 . 2_567 no
H22 C15 3.0600 . . no
H22 C16 3.0700 . . no
H23 N2 2.8900 . 2_666 no
H24 Cl1 2.9600 . 1_644 no
H24 C5 2.9400 . 2_766 no
H24 H5 2.5000 . 2_766 no
H25 Cl2 3.1100 . 1_655 no
H26 C13 3.0100 . . no
H26 C27 3.0300 . . no
H26 Cl1 3.0800 . 2_667 no
H28B C10 3.0300 . 2_677 no
H28C C21 2.7800 . . no
H28C C22 3.0000 . . no

loop_
_geom_torsion_atom_site_label_1
_geom_torsion_atom_site_label_2
_geom_torsion_atom_site_label_3
_geom_torsion_atom_site_label_4
_geom_torsion_site_symmetry_1
_geom_torsion_site_symmetry_2
_geom_torsion_site_symmetry_3
_geom_torsion_site_symmetry_4
_geom_torsion
_geom_torsion_publ_flag
C12 O2 C11 C2 . . . . 177.13(15) no
C11 O2 C12 N2 . . . . 1.1(3) no
C11 O2 C12 C13 . . . . 179.27(16) no
C9 N1 C1 Cl1 . . . . 178.38(14) no
C9 N1 C1 C2 . . . . -0.4(3) no
C1 N1 C9 C4 . . . . -2.0(3) no
C1 N1 C9 C8 . . . . 179.39(18) no
C20 N2 C12 O2 . . . . -178.21(16) no
C20 N2 C12 C13 . . . . 3.9(3) no
C12 N2 C20 C15 . . . . 0.8(3) no
C12 N2 C20 C19 . . . . -179.37(18) no
Cl1 C1 C2 C3 . . . . -176.91(14) no
Cl1 C1 C2 C11 . . . . 3.7(2) no
N1 C1 C2 C3 . . . . 1.9(3) no
N1 C1 C2 C11 . . . . -177.46(18) no
C1 C2 C3 C4 . . . . -0.9(3) no
C11 C2 C3 C4 . . . . 178.43(18) no
C1 C2 C11 O2 . . . . 172.29(16) no
C3 C2 C11 O2 . . . . -7.0(2) no
C2 C3 C4 C5 . . . . 179.57(19) no
C2 C3 C4 C9 . . . . -1.3(3) no
C3 C4 C5 C6 . . . . 178.91(19) no
C9 C4 C5 C6 . . . . -0.2(3) no
C3 C4 C9 N1 . . . . 2.8(3) no
C3 C4 C9 C8 . . . . -178.59(18) no
C5 C4 C9 N1 . . . . -177.99(18) no
C5 C4 C9 C8 . . . . 0.6(3) no
C4 C5 C6 C7 . . . . -0.5(3) no
C5 C6 C7 C8 . . . . 1.0(3) no
C6 C7 C8 C9 . . . . -0.6(3) no
C6 C7 C8 C10 . . . . 179.3(2) no
C7 C8 C9 N1 . . . . 178.44(18) no
C7 C8 C9 C4 . . . . -0.2(3) no
C10 C8 C9 N1 . . . . -1.5(3) no
C10 C8 C9 C4 . . . . 179.92(19) no
O2 C12 C13 C14 . . . . 177.38(17) no
O2 C12 C13 C27 . . . . -6.3(2) no
N2 C12 C13 C14 . . . . -4.6(3) no
N2 C12 C13 C27 . . . . 171.72(18) no
C12 C13 C14 C15 . . . . 0.5(3) no
C12 C13 C14 C21 . . . . 179.35(17) no
C27 C13 C14 C15 . . . . -175.59(18) no
C27 C13 C14 C21 . . . . 3.2(3) no
C12 C13 C27 O1 . . . . 69.7(3) no
C12 C13 C27 C28 . . . . -107.3(2) no
C14 C13 C27 O1 . . . . -114.2(2) no
C14 C13 C27 C28 . . . . 68.9(3) no
C13 C14 C15 C16 . . . . -176.10(18) no
C13 C14 C15 C20 . . . . 3.5(3) no
C21 C14 C15 C16 . . . . 5.1(3) no
C21 C14 C15 C20 . . . . -175.27(17) no
C13 C14 C21 C22 . . . . -115.6(2) no
C13 C14 C21 C26 . . . . 61.7(3) no
C15 C14 C21 C22 . . . . 63.2(3) no
C15 C14 C21 C26 . . . . -119.5(2) no
C14 C15 C16 C17 . . . . -177.72(19) no
C20 C15 C16 C17 . . . . 2.7(3) no
C14 C15 C20 N2 . . . . -4.4(3) no
C14 C15 C20 C19 . . . . 175.73(18) no
C16 C15 C20 N2 . . . . 175.24(18) no
C16 C15 C20 C19 . . . . -4.6(3) no
C15 C16 C17 Cl2 . . . . -178.09(15) no
C15 C16 C17 C18 . . . . 1.1(3) no
Cl2 C17 C18 C19 . . . . 176.30(17) no
C16 C17 C18 C19 . . . . -2.9(3) no
C17 C18 C19 C20 . . . . 0.8(3) no
C18 C19 C20 N2 . . . . -176.95(19) no
C18 C19 C20 C15 . . . . 2.9(3) no
C14 C21 C22 C23 . . . . 176.0(2) no
C26 C21 C22 C23 . . . . -1.4(3) no
C14 C21 C26 C25 . . . . -176.8(2) no
C22 C21 C26 C25 . . . . 0.6(3) no
C21 C22 C23 C24 . . . . 1.0(3) no
C22 C23 C24 C25 . . . . 0.2(4) no
C23 C24 C25 C26 . . . . -1.1(4) no
C24 C25 C26 C21 . . . . 0.7(3) no

loop_
_cod_related_entry_id
_cod_related_entry_database
_cod_related_entry_code
1 ChemSpider 24745471
